data_1558976
loop_
_publ_author_name
'Huang, Fanping'
'Zheng, Xuejuan'
'Lin, Xinlei'
'Ding, Lin-Ting'
'Zhuo, Qingde'
'Wen, Ting-Bin'
'Zhang, Hong'
'Xia, Haiping'

_publ_section_title
;
 Extension of Simmons--Smith Reaction to Metal-Carbynes: Efficient
 Synthesis of Metallacyclopropenes with \s-Aromaticity
;
_journal_name_full 'Chemical Science'
_journal_paper_doi 10.1039/D0SC03215H
_journal_year 2020
_chemical_formula_moiety 'C65 H55 I O2 Os P3, I'
_chemical_formula_sum 'C65 H55 I2 O2 Os P3'
_chemical_formula_weight 1405.00
_space_group_crystal_system monoclinic
_space_group_IT_number 14
_space_group_name_Hall '-P 2yn'
_space_group_name_H-M_alt 'P 1 21/n 1'
_atom_sites_solution_hydrogens geom
_atom_sites_solution_primary iterative
_audit_creation_date 2020-08-27
_audit_creation_method
;
Olex2 1.2
(compiled 2018.05.29 svn.r3508 for OlexSys, GUI svn.r5506)
;
_audit_update_record
;
2020-08-28 deposited with the CCDC.	2020-09-01 downloaded from the CCDC.
;
_cell_angle_alpha 90
_cell_angle_beta 96.8380(10)
_cell_angle_gamma 90
_cell_formula_units_Z 4
_cell_length_a 13.57170(10)
_cell_length_b 12.22040(10)
_cell_length_c 38.2280(4)
_cell_measurement_reflns_used 48514
_cell_measurement_temperature 100.00(10)
_cell_measurement_theta_max 74.8710
_cell_measurement_theta_min 3.3110
_cell_volume 6295.08(10)
_computing_cell_refinement 'CrysAlisPro 1.171.40.80a (Rigaku OD, 2020)'
_computing_data_collection 'CrysAlisPro 1.171.40.80a (Rigaku OD, 2020)'
_computing_data_reduction 'CrysAlisPro 1.171.40.80a (Rigaku OD, 2020)'
_computing_molecular_graphics 'Olex2 (Dolomanov et al., 2009)'
_computing_publication_material 'Olex2 (Dolomanov et al., 2009)'
_computing_structure_refinement 'ShelXL (Sheldrick, 2015)'
_computing_structure_solution 'olex2.solve (Bourhis et al., 2015)'
_diffrn_ambient_environment N~2~
_diffrn_ambient_temperature 100.00(10)
_diffrn_detector 'Hybrid Pixel Array Detector'
_diffrn_detector_area_resol_mean 10.0000
_diffrn_detector_type HyPix
_diffrn_measured_fraction_theta_full 0.999
_diffrn_measured_fraction_theta_max 0.989
_diffrn_measurement_details
;
List of Runs (angles in degrees, time in seconds):

  # Type    Start    End  Width  t~exp~   \w     \q     \k     \f   Frames
#--------------------------------------------------------------------------
  1  \w    -24.00   3.00   0.50    0.50    --  -43.10  19.00   0.00   54
  2  \w    -46.00 -17.00   0.50    1.60    --  -90.25  45.00  30.00   58
  3  \w    -23.00  37.00   0.50    0.50    --  -43.10  19.00 120.00  120
  4  \w     -1.00  25.00   0.50    0.50    --   43.10 -19.00 -60.00   52
  5  \w     35.00  64.00   0.50    1.60    --  109.34 -61.00  30.00   58
  6  \w     50.00  98.00   0.50    1.60    --  109.34 -77.00   0.00   96
  7  \w     88.00 116.00   0.50    1.60    --  109.34-125.00  60.00   56
  8  \w     59.00 126.00   0.50    1.60    --  109.34-137.00 158.67  134
  9  \w     55.00  97.00   0.50    0.50    --   43.10-125.00   0.00   84
 10  \w     35.00  69.00   0.50    1.60    --  109.34 -61.00  60.00   68
 11  \w     41.00  67.00   0.50    1.60    --  109.34 -61.00 120.00   52
 12  \w     94.00 178.00   0.50    1.60    --  109.34  15.00  60.00  168
 13  \w    111.00 175.00   0.50    1.60    --  109.34  61.00  90.00  128
 14  \w    142.00 169.00   0.50    1.60    --  109.34 125.00  60.00   54
 15  \w    116.00 177.00   0.50    1.60    --  109.34  45.00 150.00  122
 16  \w     95.00 170.00   0.50    1.60    --  109.34 125.00   0.00  150
 17  \w    150.00 178.00   0.50    1.60    --  109.34 125.00 -90.00   56
 18  \w    128.00 174.00   0.50    1.60    --  109.34 125.00-120.00   92
 19  \w    141.00 178.00   0.50    1.60    --  109.34  30.00-120.00   74
 20  \w     98.00 127.00   0.50    1.60    --  109.34 125.00 -90.00   58
 21  \w     83.00 126.00   0.50    1.60    --  109.34  30.00-120.00   86
 22  \w     39.00 105.00   0.50    1.60    --  109.34 -94.00 -30.00  132
 23  \w     73.00 110.00   0.50    1.60    --  109.34-125.00 -60.00   74
 24  \w     83.00 117.00   0.50    1.60    --  109.34-125.00-150.00   68
 25  \w     35.00 116.00   0.50    1.60    --  109.34-125.00-120.00  162
 26  \w     46.00  77.00   0.50    1.60    --  109.34 -94.00   0.00   62
 27  \w     37.00  63.00   0.50    1.60    --  109.34-125.00 -60.00   52
 28  \w     35.00 110.00   0.50    1.60    --  109.34-125.00 -30.00  150
 29  \w     45.00  72.00   0.50    1.60    --  109.34-125.00-150.00   54
 30  \w     37.00  62.00   0.50    1.60    --  109.34 -77.00 -90.00   50
 31  \w     52.00  91.00   0.50    1.60    --  109.34  15.00  60.00   78
 32  \w     85.00 112.00   0.50    1.60    --  109.34  45.00 150.00   54
 33  \w    105.00 132.00   0.50    1.60    --  109.34 125.00  60.00   54
 34  \w    -24.00  14.00   0.50    0.50    --  -43.10  19.00-150.00   76
 35  \w    -42.00 -13.00   0.50    1.60    --  -90.25  45.00-150.00   58
 36  \w    -43.00 -18.00   0.50    1.60    --  -90.25  45.00 -60.00   50
 37  \w    -74.00  14.00   0.50    0.50    --  -43.10  77.00-120.00  176
 38  \w    -70.00 -41.00   0.50    1.60    --  -90.25  61.00-150.00   58
 39  \w    -88.00 -10.00   0.50    0.50    --  -43.10 125.00 -60.00  156
 40  \w    -71.00 -16.00   0.50    1.60    --  -90.25  61.00  90.00  110
 41  \w   -111.00 -71.00   0.50    0.50    --  -43.10-125.00 -90.00   80
 42  \w    -99.00 -70.00   0.50    0.50    --  -43.10-125.00 120.00   58
 43  \w    -97.00 -72.00   0.50    0.50    --  -43.10-125.00  30.00   50
 44  \w   -126.00 -71.00   0.50    1.60    --  -90.25-125.00  90.00  110
 45  \w   -156.00-131.00   0.50    1.60    --  -90.25-125.00  90.00   50
 46  \w   -165.00 -85.00   0.50    1.60    --  -90.25 -61.00 -30.00  160
;
_diffrn_measurement_device 'four-circle diffractometer'
_diffrn_measurement_device_type 'XtaLAB Synergy, Dualflex, HyPix'
_diffrn_measurement_method '\w scans'
_diffrn_orient_matrix_type 'CrysAlisPro convention (1999,Acta A55,543-557)'
_diffrn_orient_matrix_UB_11 0.0856658000
_diffrn_orient_matrix_UB_12 0.0547392000
_diffrn_orient_matrix_UB_13 0.0237834000
_diffrn_orient_matrix_UB_21 0.0335717000
_diffrn_orient_matrix_UB_22 0.0577055000
_diffrn_orient_matrix_UB_23 -0.0323916000
_diffrn_orient_matrix_UB_31 -0.0678026000
_diffrn_orient_matrix_UB_32 0.0978032000
_diffrn_orient_matrix_UB_33 0.0058144000
_diffrn_radiation_monochromator mirror
_diffrn_radiation_probe x-ray
_diffrn_radiation_type CuK\a
_diffrn_radiation_wavelength 1.54184
_diffrn_reflns_av_R_equivalents 0.0339
_diffrn_reflns_av_unetI/netI 0.0199
_diffrn_reflns_Laue_measured_fraction_full 0.999
_diffrn_reflns_Laue_measured_fraction_max 0.989
_diffrn_reflns_limit_h_max 16
_diffrn_reflns_limit_h_min -16
_diffrn_reflns_limit_k_max 15
_diffrn_reflns_limit_k_min -13
_diffrn_reflns_limit_l_max 47
_diffrn_reflns_limit_l_min -46
_diffrn_reflns_number 71539
_diffrn_reflns_point_group_measured_fraction_full 0.999
_diffrn_reflns_point_group_measured_fraction_max 0.989
_diffrn_reflns_theta_full 67.684
_diffrn_reflns_theta_max 75.154
_diffrn_reflns_theta_min 3.347
_diffrn_source 'micro-focus sealed X-ray tube'
_diffrn_source_type 'PhotonJet (Cu) X-ray Source'
_exptl_absorpt_coefficient_mu 12.551
_exptl_absorpt_correction_T_max 1.00000
_exptl_absorpt_correction_T_min 0.71639
_exptl_absorpt_correction_type multi-scan
_exptl_absorpt_process_details
;
CrysAlisPro 1.171.40.80a (Rigaku Oxford Diffraction, 2020)
Empirical absorption correction using spherical harmonics,
 implemented in SCALE3 ABSPACK scaling algorithm.
;
_exptl_crystal_colour orange
_exptl_crystal_colour_primary orange
_exptl_crystal_density_diffrn 1.482
_exptl_crystal_description block
_exptl_crystal_F_000 2752
_exptl_crystal_size_max 0.3
_exptl_crystal_size_mid 0.3
_exptl_crystal_size_min 0.2
_refine_diff_density_max 0.900
_refine_diff_density_min -2.980
_refine_diff_density_rms 0.123
_refine_ls_extinction_method none
_refine_ls_goodness_of_fit_ref 1.061
_refine_ls_hydrogen_treatment constr
_refine_ls_matrix_type full
_refine_ls_number_parameters 659
_refine_ls_number_reflns 12830
_refine_ls_number_restraints 0
_refine_ls_restrained_S_all 1.061
_refine_ls_R_factor_all 0.0350
_refine_ls_R_factor_gt 0.0347
_refine_ls_shift/su_max 0.001
_refine_ls_shift/su_mean 0.000
_refine_ls_structure_factor_coef Fsqd
_refine_ls_weighting_details 'w=1/[\s^2^(Fo^2^)+(0.0361P)^2^+32.8935P] where P=(Fo^2^+2Fc^2^)/3'
_refine_ls_weighting_scheme calc
_refine_ls_wR_factor_gt 0.0880
_refine_ls_wR_factor_ref 0.0883
_reflns_Friedel_coverage 0.000
_reflns_number_gt 12676
_reflns_number_total 12830
_reflns_threshold_expression 'I > 2\s(I)'
_cod_data_source_file d0sc03215h2.cif
_cod_data_source_block hfp-2020-0810-2_sq
_cod_database_code 1558976
_shelx_shelxl_version_number 2014/7
_chemical_oxdiff_formula 'Os C P Cl'
_shelx_space_group_comment
;
The symmetry employed for this shelxl refinement is uniquely defined
by the following loop, which should always be used as a source of
symmetry information in preference to the above space-group names.
They are only intended as comments.
;
_shelx_estimated_absorpt_t_max 0.188
_shelx_estimated_absorpt_t_min 0.117
_diffrn_oxdiff_digest_frames
;
010cf23617b2e2b85d01806731109b34eb000381198
;
_reflns_odcompleteness_completeness 99.92
_reflns_odcompleteness_iscentric 1
_reflns_odcompleteness_theta 66.97
_olex2_refinement_description
;
1. Fixed Uiso
 At 1.2 times of:
  All C(H) groups, All C(H,H) groups
 At 1.5 times of:
  All C(H,H,H) groups
2.a Secondary CH2 refined with riding coordinates:
 C8(H8A,H8B), C10(H10A,H10B)
2.b Aromatic/amide H refined with riding coordinates:
 C1(H1), C3(H3), C5(H5), C13(H13), C14(H14), C15(H15), C16(H16), C17(H17),
 C19(H19), C20(H20), C21(H21), C22(H22), C23(H23), C25(H25), C26(H26), C27(H27),
  C28(H28), C29(H29), C31(H31), C32(H32), C33(H33), C34(H34), C35(H35),
 C37(H37), C38(H38), C39(H39), C40(H40), C41(H41), C43(H43), C44(H44), C45(H45),
  C46(H46), C47(H47), C49(H49), C50(H50), C51(H51), C52(H52), C53(H53),
 C55(H55), C56(H56), C57(H57), C58(H58), C59(H59), C61(H61), C62(H62), C63(H63),
  C64(H64), C65(H65)
2.c Idealised Me refined as rotating group:
 C11(H11A,H11B,H11C)
;
_olex2_submission_special_instructions 'No special instructions were received'
_oxdiff_exptl_absorpt_empirical_details
;
Empirical correction (ABSPACK) includes:
- Absorption correction using spherical harmonics
- Frame scaling
;
_oxdiff_exptl_absorpt_empirical_full_max 1.678
_oxdiff_exptl_absorpt_empirical_full_min 0.696

loop_
_space_group_symop_operation_xyz
'x, y, z'
'-x+1/2, y+1/2, -z+1/2'
'-x, -y, -z'
'x-1/2, -y-1/2, z-1/2'

loop_
_atom_site_label
_atom_site_type_symbol
_atom_site_fract_x
_atom_site_fract_y
_atom_site_fract_z
_atom_site_U_iso_or_equiv
_atom_site_adp_type
_atom_site_occupancy
_atom_site_site_symmetry_order
_atom_site_calc_flag
_atom_site_refinement_flags_posn
_atom_site_refinement_flags_adp
_atom_site_refinement_flags_occupancy
_atom_site_disorder_assembly
_atom_site_disorder_group
Os1 Os 0.22425(2) 0.21264(2) 0.40581(2) 0.01623(5) Uani 1 1 d . . . . .
I1 I 0.22242(2) 0.02144(2) 0.44794(2) 0.03324(8) Uani 1 1 d . . . . .
I2 I 0.42581(2) 0.56943(2) 0.30432(2) 0.02262(6) Uani 1 1 d . . . . .
P1 P 0.33149(8) 0.30698(9) 0.45090(3) 0.0210(2) Uani 1 1 d . . . . .
P2 P 0.11735(7) 0.12241(8) 0.35921(3) 0.01664(18) Uani 1 1 d . . . . .
P3 P 0.50362(7) 0.15773(8) 0.34514(3) 0.01801(19) Uani 1 1 d . . . . .
C1 C 0.3477(3) 0.1464(3) 0.38890(11) 0.0192(7) Uani 1 1 d . . . . .
H1 H 0.3730 0.0806 0.3983 0.023 Uiso 1 1 calc R . . . .
C2 C 0.3939(3) 0.1995(3) 0.36326(10) 0.0182(7) Uani 1 1 d . . . . .
C3 C 0.3459(3) 0.2976(3) 0.35113(10) 0.0164(7) Uani 1 1 d . . . . .
H3 H 0.3674 0.3412 0.3336 0.020 Uiso 1 1 calc R . . . .
C4 C 0.2642(3) 0.3221(3) 0.36794(9) 0.0158(7) Uani 1 1 d . . . . .
C5 C 0.2100(3) 0.4190(3) 0.36136(10) 0.0172(7) Uani 1 1 d . . . . .
H5 H 0.2243 0.4714 0.3450 0.021 Uiso 1 1 calc R . . . .
C6 C 0.1327(3) 0.4282(3) 0.38189(11) 0.0197(8) Uani 1 1 d . . . . .
C7 C 0.1304(3) 0.3384(3) 0.40368(11) 0.0207(8) Uani 1 1 d . . . . .
C8 C 0.0896(3) 0.2821(3) 0.42908(11) 0.0229(8) Uani 1 1 d . . . . .
H8A H 0.0259 0.2471 0.4226 0.028 Uiso 1 1 calc R . . . .
H8B H 0.0999 0.3104 0.4529 0.028 Uiso 1 1 calc R . . . .
C9 C 0.0595(3) 0.5192(3) 0.38234(11) 0.0240(8) Uani 1 1 d . . . . .
O1 O -0.0120(2) 0.5150(3) 0.39788(11) 0.0410(9) Uani 1 1 d . . . . .
O2 O 0.0847(3) 0.6057(3) 0.36407(9) 0.0362(8) Uani 1 1 d . . . . .
C10 C 0.0236(4) 0.7028(4) 0.36644(14) 0.0414(13) Uani 1 1 d . . . . .
H10A H -0.0457 0.6818 0.3648 0.050 Uiso 1 1 calc R . . . .
H10B H 0.0318 0.7515 0.3470 0.050 Uiso 1 1 calc R . . . .
C11 C 0.0526(4) 0.7615(4) 0.40073(17) 0.0473(14) Uani 1 1 d . . . . .
H11A H 0.1212 0.7825 0.4023 0.071 Uiso 1 1 calc GR . . . .
H11B H 0.0430 0.7138 0.4200 0.071 Uiso 1 1 calc GR . . . .
H11C H 0.0122 0.8256 0.4018 0.071 Uiso 1 1 calc GR . . . .
C12 C 0.0634(3) 0.2238(3) 0.32730(10) 0.0179(7) Uani 1 1 d . . . . .
C13 C -0.0241(3) 0.2749(3) 0.33416(11) 0.0198(8) Uani 1 1 d . . . . .
H13 H -0.0577 0.2494 0.3524 0.024 Uiso 1 1 calc R . . . .
C14 C -0.0616(3) 0.3637(3) 0.31392(11) 0.0239(8) Uani 1 1 d . . . . .
H14 H -0.1197 0.3978 0.3188 0.029 Uiso 1 1 calc R . . . .
C15 C -0.0128(3) 0.4015(3) 0.28658(12) 0.0251(9) Uani 1 1 d . . . . .
H15 H -0.0380 0.4606 0.2730 0.030 Uiso 1 1 calc R . . . .
C16 C 0.0744(3) 0.3503(3) 0.27942(11) 0.0252(8) Uani 1 1 d . . . . .
H16 H 0.1068 0.3747 0.2608 0.030 Uiso 1 1 calc R . . . .
C17 C 0.1132(3) 0.2631(3) 0.29997(11) 0.0209(8) Uani 1 1 d . . . . .
H17 H 0.1725 0.2309 0.2955 0.025 Uiso 1 1 calc R . . . .
C18 C 0.0037(3) 0.0511(3) 0.36913(12) 0.0227(8) Uani 1 1 d . . . . .
C19 C -0.0253(3) 0.0447(4) 0.40263(13) 0.0266(9) Uani 1 1 d . . . . .
H19 H 0.0140 0.0756 0.4217 0.032 Uiso 1 1 calc R . . . .
C20 C -0.1147(4) -0.0088(4) 0.40785(15) 0.0367(11) Uani 1 1 d . . . . .
H20 H -0.1343 -0.0124 0.4303 0.044 Uiso 1 1 calc R . . . .
C21 C -0.1725(3) -0.0553(4) 0.38001(17) 0.0394(13) Uani 1 1 d . . . . .
H21 H -0.2313 -0.0902 0.3836 0.047 Uiso 1 1 calc R . . . .
C22 C -0.1438(3) -0.0505(4) 0.34671(16) 0.0388(12) Uani 1 1 d . . . . .
H22 H -0.1829 -0.0829 0.3279 0.047 Uiso 1 1 calc R . . . .
C23 C -0.0564(3) 0.0028(4) 0.34105(14) 0.0330(10) Uani 1 1 d . . . . .
H23 H -0.0379 0.0064 0.3184 0.040 Uiso 1 1 calc R . . . .
C24 C 0.1752(3) 0.0183(3) 0.33403(11) 0.0197(8) Uani 1 1 d . . . . .
C25 C 0.1509(3) 0.0038(3) 0.29759(11) 0.0213(8) Uani 1 1 d . . . . .
H25 H 0.1057 0.0506 0.2850 0.026 Uiso 1 1 calc R . . . .
C26 C 0.1941(3) -0.0804(3) 0.28017(12) 0.0264(9) Uani 1 1 d . . . . .
H26 H 0.1777 -0.0894 0.2560 0.032 Uiso 1 1 calc R . . . .
C27 C 0.2616(3) -0.1510(3) 0.29870(12) 0.0261(9) Uani 1 1 d . . . . .
H27 H 0.2913 -0.2064 0.2869 0.031 Uiso 1 1 calc R . . . .
C28 C 0.2846(3) -0.1386(3) 0.33496(12) 0.0257(9) Uani 1 1 d . . . . .
H28 H 0.3290 -0.1866 0.3475 0.031 Uiso 1 1 calc R . . . .
C29 C 0.2417(3) -0.0550(3) 0.35256(11) 0.0218(8) Uani 1 1 d . . . . .
H29 H 0.2572 -0.0475 0.3768 0.026 Uiso 1 1 calc R . . . .
C30 C 0.3031(3) 0.3085(4) 0.49699(11) 0.0271(9) Uani 1 1 d . . . . .
C31 C 0.2250(4) 0.2501(4) 0.50830(12) 0.0314(10) Uani 1 1 d . . . . .
H31 H 0.1869 0.2040 0.4928 0.038 Uiso 1 1 calc R . . . .
C32 C 0.2036(4) 0.2605(5) 0.54297(13) 0.0405(12) Uani 1 1 d . . . . .
H32 H 0.1510 0.2215 0.5503 0.049 Uiso 1 1 calc R . . . .
C33 C 0.2596(4) 0.3277(5) 0.56635(13) 0.0410(12) Uani 1 1 d . . . . .
H33 H 0.2435 0.3361 0.5892 0.049 Uiso 1 1 calc R . . . .
C34 C 0.3408(4) 0.3834(5) 0.55557(12) 0.0401(12) Uani 1 1 d . . . . .
H34 H 0.3803 0.4272 0.5714 0.048 Uiso 1 1 calc R . . . .
C35 C 0.3622(4) 0.3731(4) 0.52123(12) 0.0342(10) Uani 1 1 d . . . . .
H35 H 0.4167 0.4096 0.5142 0.041 Uiso 1 1 calc R . . . .
C36 C 0.3365(3) 0.4541(4) 0.44135(11) 0.0238(8) Uani 1 1 d . . . . .
C37 C 0.2781(3) 0.5267(4) 0.45775(11) 0.0280(9) Uani 1 1 d . . . . .
H37 H 0.2401 0.5014 0.4748 0.034 Uiso 1 1 calc R . . . .
C38 C 0.2761(4) 0.6376(4) 0.44877(13) 0.0359(11) Uani 1 1 d . . . . .
H38 H 0.2380 0.6859 0.4603 0.043 Uiso 1 1 calc R . . . .
C39 C 0.3299(4) 0.6760(4) 0.42302(13) 0.0348(11) Uani 1 1 d . . . . .
H39 H 0.3282 0.7499 0.4172 0.042 Uiso 1 1 calc R . . . .
C40 C 0.3862(4) 0.6046(4) 0.40598(11) 0.0300(10) Uani 1 1 d . . . . .
H40 H 0.4224 0.6303 0.3885 0.036 Uiso 1 1 calc R . . . .
C41 C 0.3892(3) 0.4935(4) 0.41480(11) 0.0258(9) Uani 1 1 d . . . . .
H41 H 0.4266 0.4455 0.4029 0.031 Uiso 1 1 calc R . . . .
C42 C 0.4609(3) 0.2601(4) 0.45826(11) 0.0265(9) Uani 1 1 d . . . . .
C43 C 0.4771(4) 0.1497(5) 0.46753(14) 0.0405(12) Uani 1 1 d . . . . .
H43 H 0.4233 0.1029 0.4681 0.049 Uiso 1 1 calc R . . . .
C44 C 0.5723(4) 0.1101(5) 0.47584(15) 0.0473(14) Uani 1 1 d . . . . .
H44 H 0.5819 0.0370 0.4822 0.057 Uiso 1 1 calc R . . . .
C45 C 0.6525(4) 0.1770(5) 0.47489(14) 0.0412(12) Uani 1 1 d . . . . .
H45 H 0.7164 0.1503 0.4811 0.049 Uiso 1 1 calc R . . . .
C46 C 0.6379(4) 0.2845(5) 0.46463(14) 0.0393(12) Uani 1 1 d . . . . .
H46 H 0.6925 0.3294 0.4630 0.047 Uiso 1 1 calc R . . . .
C47 C 0.5429(3) 0.3267(4) 0.45667(12) 0.0315(10) Uani 1 1 d . . . . .
H47 H 0.5343 0.3998 0.4503 0.038 Uiso 1 1 calc R . . . .
C48 C 0.6067(3) 0.2441(3) 0.36076(10) 0.0194(8) Uani 1 1 d . . . . .
C49 C 0.5973(3) 0.3576(3) 0.35617(11) 0.0229(8) Uani 1 1 d . . . . .
H49 H 0.5386 0.3873 0.3451 0.027 Uiso 1 1 calc R . . . .
C50 C 0.6758(3) 0.4249(3) 0.36822(12) 0.0250(9) Uani 1 1 d . . . . .
H50 H 0.6698 0.5002 0.3651 0.030 Uiso 1 1 calc R . . . .
C51 C 0.7636(3) 0.3817(4) 0.38493(12) 0.0286(9) Uani 1 1 d . . . . .
H51 H 0.8163 0.4275 0.3928 0.034 Uiso 1 1 calc R . . . .
C52 C 0.7717(3) 0.2699(4) 0.38973(13) 0.0293(9) Uani 1 1 d . . . . .
H52 H 0.8299 0.2409 0.4014 0.035 Uiso 1 1 calc R . . . .
C53 C 0.6947(3) 0.2003(4) 0.37750(12) 0.0253(9) Uani 1 1 d . . . . .
H53 H 0.7016 0.1250 0.3804 0.030 Uiso 1 1 calc R . . . .
C54 C 0.4758(3) 0.1702(3) 0.29833(11) 0.0202(8) Uani 1 1 d . . . . .
C55 C 0.5416(3) 0.2159(4) 0.27708(12) 0.0275(9) Uani 1 1 d . . . . .
H55 H 0.6019 0.2447 0.2870 0.033 Uiso 1 1 calc R . . . .
C56 C 0.5159(4) 0.2178(4) 0.24076(13) 0.0343(10) Uani 1 1 d . . . . .
H56 H 0.5587 0.2491 0.2263 0.041 Uiso 1 1 calc R . . . .
C57 C 0.4267(4) 0.1732(4) 0.22598(12) 0.0336(10) Uani 1 1 d . . . . .
H57 H 0.4105 0.1739 0.2016 0.040 Uiso 1 1 calc R . . . .
C58 C 0.3614(3) 0.1276(4) 0.24710(12) 0.0272(9) Uani 1 1 d . . . . .
H58 H 0.3016 0.0982 0.2370 0.033 Uiso 1 1 calc R . . . .
C59 C 0.3854(3) 0.1259(3) 0.28330(12) 0.0239(8) Uani 1 1 d . . . . .
H59 H 0.3417 0.0955 0.2976 0.029 Uiso 1 1 calc R . . . .
C60 C 0.5334(3) 0.0169(3) 0.35510(13) 0.0247(9) Uani 1 1 d . . . . .
C61 C 0.5422(3) -0.0555(4) 0.32711(14) 0.0309(10) Uani 1 1 d . . . . .
H61 H 0.5357 -0.0301 0.3040 0.037 Uiso 1 1 calc R . . . .
C62 C 0.5608(3) -0.1658(4) 0.33429(15) 0.0367(11) Uani 1 1 d . . . . .
H62 H 0.5677 -0.2143 0.3160 0.044 Uiso 1 1 calc R . . . .
C63 C 0.5688(3) -0.2026(4) 0.36817(16) 0.0384(12) Uani 1 1 d . . . . .
H63 H 0.5793 -0.2768 0.3726 0.046 Uiso 1 1 calc R . . . .
C64 C 0.5617(3) -0.1321(4) 0.39610(15) 0.0387(12) Uani 1 1 d . . . . .
H64 H 0.5683 -0.1585 0.4191 0.046 Uiso 1 1 calc R . . . .
C65 C 0.5445(3) -0.0208(4) 0.38943(14) 0.0320(10) Uani 1 1 d . . . . .
H65 H 0.5405 0.0275 0.4080 0.038 Uiso 1 1 calc R . . . .

loop_
_atom_site_aniso_label
_atom_site_aniso_U_11
_atom_site_aniso_U_22
_atom_site_aniso_U_33
_atom_site_aniso_U_23
_atom_site_aniso_U_13
_atom_site_aniso_U_12
Os1 0.01604(8) 0.01490(8) 0.01749(8) 0.00121(6) 0.00087(6) -0.00254(6)
I1 0.03244(15) 0.02891(15) 0.03691(16) 0.00694(12) -0.00195(12) -0.00135(11)
I2 0.02066(12) 0.01751(12) 0.02879(13) 0.00163(9) -0.00082(10) 0.00068(9)
P1 0.0228(5) 0.0218(5) 0.0177(4) 0.0016(4) -0.0007(4) -0.0059(4)
P2 0.0146(4) 0.0124(4) 0.0222(4) 0.0001(3) -0.0006(3) 0.0002(3)
P3 0.0146(4) 0.0132(4) 0.0261(5) -0.0006(4) 0.0019(4) 0.0008(3)
C1 0.0162(17) 0.0136(17) 0.0268(19) 0.0014(15) -0.0012(15) -0.0008(14)
C2 0.0140(17) 0.0168(18) 0.0235(19) -0.0019(15) 0.0013(14) -0.0009(14)
C3 0.0172(17) 0.0145(17) 0.0173(17) -0.0003(14) 0.0007(14) -0.0046(14)
C4 0.0174(17) 0.0133(17) 0.0161(17) 0.0006(13) -0.0004(13) -0.0035(14)
C5 0.0189(18) 0.0121(17) 0.0198(18) -0.0010(14) -0.0016(14) -0.0008(14)
C6 0.0184(18) 0.0142(18) 0.0255(19) -0.0043(15) -0.0016(15) 0.0006(14)
C7 0.0155(17) 0.022(2) 0.0243(19) -0.0097(16) 0.0004(14) -0.0013(15)
C8 0.0209(19) 0.022(2) 0.027(2) -0.0037(16) 0.0087(16) 0.0004(16)
C9 0.021(2) 0.021(2) 0.029(2) -0.0088(16) -0.0001(16) 0.0014(16)
O1 0.0235(16) 0.0274(17) 0.075(3) -0.0071(17) 0.0189(17) 0.0015(13)
O2 0.052(2) 0.0270(17) 0.0321(17) 0.0070(13) 0.0160(15) 0.0221(15)
C10 0.057(3) 0.034(3) 0.034(3) 0.009(2) 0.012(2) 0.031(2)
C11 0.045(3) 0.027(3) 0.068(4) -0.005(3) 0.000(3) 0.009(2)
C12 0.0174(18) 0.0120(17) 0.0228(19) -0.0030(14) -0.0027(14) -0.0010(14)
C13 0.0214(19) 0.0147(18) 0.0224(19) -0.0010(15) -0.0013(15) 0.0015(14)
C14 0.022(2) 0.0176(19) 0.030(2) -0.0013(16) -0.0027(16) 0.0034(15)
C15 0.027(2) 0.0151(18) 0.031(2) 0.0042(16) -0.0064(17) 0.0007(16)
C16 0.028(2) 0.021(2) 0.026(2) 0.0043(16) -0.0010(16) -0.0035(16)
C17 0.0200(19) 0.0161(18) 0.026(2) -0.0015(15) -0.0003(15) -0.0011(15)
C18 0.0147(18) 0.0124(17) 0.040(2) 0.0019(16) 0.0004(16) 0.0020(14)
C19 0.0182(19) 0.021(2) 0.042(2) 0.0062(18) 0.0061(17) 0.0013(16)
C20 0.029(2) 0.026(2) 0.058(3) 0.012(2) 0.014(2) 0.0050(19)
C21 0.016(2) 0.021(2) 0.081(4) 0.011(2) 0.006(2) -0.0022(17)
C22 0.020(2) 0.027(2) 0.068(4) -0.003(2) -0.003(2) -0.0045(18)
C23 0.021(2) 0.030(2) 0.047(3) -0.001(2) -0.0013(19) -0.0016(18)
C24 0.0168(18) 0.0127(17) 0.029(2) -0.0001(15) -0.0001(15) -0.0015(14)
C25 0.0190(18) 0.0164(18) 0.027(2) -0.0010(15) -0.0043(15) 0.0006(15)
C26 0.030(2) 0.019(2) 0.029(2) -0.0032(16) -0.0016(17) -0.0001(17)
C27 0.027(2) 0.0162(19) 0.035(2) -0.0054(17) 0.0041(17) 0.0032(16)
C28 0.022(2) 0.0174(19) 0.037(2) 0.0019(17) -0.0016(17) 0.0038(16)
C29 0.0208(19) 0.0186(19) 0.025(2) 0.0000(16) -0.0013(15) 0.0003(15)
C30 0.036(2) 0.028(2) 0.0173(19) 0.0047(16) -0.0003(17) -0.0052(18)
C31 0.042(3) 0.030(2) 0.023(2) 0.0042(18) 0.0023(18) -0.010(2)
C32 0.051(3) 0.041(3) 0.031(2) 0.010(2) 0.012(2) -0.013(2)
C33 0.055(3) 0.046(3) 0.022(2) 0.007(2) 0.004(2) -0.007(3)
C34 0.058(3) 0.042(3) 0.019(2) 0.001(2) -0.002(2) -0.011(2)
C35 0.038(3) 0.040(3) 0.024(2) 0.0030(19) 0.0003(19) -0.013(2)
C36 0.027(2) 0.024(2) 0.0188(18) -0.0004(16) -0.0037(15) -0.0086(17)
C37 0.033(2) 0.029(2) 0.021(2) 0.0045(17) -0.0009(17) -0.0015(18)
C38 0.045(3) 0.031(2) 0.030(2) 0.0006(19) -0.002(2) 0.008(2)
C39 0.047(3) 0.023(2) 0.032(2) 0.0054(18) -0.007(2) -0.006(2)
C40 0.036(2) 0.030(2) 0.023(2) 0.0043(17) -0.0033(17) -0.0125(19)
C41 0.027(2) 0.026(2) 0.023(2) -0.0002(17) -0.0021(16) -0.0072(17)
C42 0.025(2) 0.032(2) 0.0213(19) 0.0014(17) -0.0027(16) -0.0037(18)
C43 0.030(2) 0.042(3) 0.046(3) 0.016(2) -0.009(2) -0.006(2)
C44 0.042(3) 0.048(3) 0.048(3) 0.020(3) -0.010(2) 0.003(2)
C45 0.027(2) 0.056(3) 0.038(3) 0.005(2) -0.008(2) 0.007(2)
C46 0.030(2) 0.052(3) 0.035(3) 0.007(2) -0.001(2) -0.010(2)
C47 0.029(2) 0.033(2) 0.032(2) 0.0035(19) 0.0014(18) -0.0011(19)
C48 0.0147(17) 0.0194(19) 0.0244(19) -0.0035(15) 0.0032(14) -0.0006(15)
C49 0.0204(19) 0.020(2) 0.027(2) 0.0017(16) 0.0008(16) -0.0005(15)
C50 0.026(2) 0.0180(19) 0.032(2) -0.0005(16) 0.0065(17) -0.0035(16)
C51 0.020(2) 0.036(2) 0.030(2) -0.0060(19) 0.0031(16) -0.0110(18)
C52 0.0134(18) 0.037(2) 0.037(2) -0.001(2) -0.0001(17) 0.0026(17)
C53 0.0169(19) 0.025(2) 0.034(2) -0.0017(17) 0.0033(16) 0.0013(16)
C54 0.0186(18) 0.0170(18) 0.0252(19) -0.0024(15) 0.0030(15) 0.0019(15)
C55 0.026(2) 0.026(2) 0.031(2) -0.0059(17) 0.0082(17) 0.0002(17)
C56 0.038(3) 0.036(3) 0.031(2) -0.0014(19) 0.014(2) 0.000(2)
C57 0.042(3) 0.033(2) 0.026(2) -0.0049(19) 0.0037(19) 0.008(2)
C58 0.027(2) 0.024(2) 0.030(2) -0.0075(17) -0.0009(17) 0.0060(17)
C59 0.023(2) 0.0178(19) 0.031(2) -0.0042(16) 0.0037(16) 0.0026(15)
C60 0.0159(18) 0.0145(19) 0.044(2) 0.0043(17) 0.0040(17) 0.0010(14)
C61 0.025(2) 0.021(2) 0.046(3) -0.0049(19) 0.0004(19) 0.0023(17)
C62 0.027(2) 0.022(2) 0.060(3) -0.010(2) 0.000(2) 0.0013(18)
C63 0.022(2) 0.021(2) 0.072(4) 0.005(2) 0.007(2) -0.0021(17)
C64 0.024(2) 0.037(3) 0.056(3) 0.017(2) 0.009(2) 0.005(2)
C65 0.022(2) 0.027(2) 0.048(3) 0.008(2) 0.0092(19) 0.0048(17)

loop_
_atom_type_symbol
_atom_type_description
_atom_type_scat_dispersion_real
_atom_type_scat_dispersion_imag
_atom_type_scat_source
C C 0.0181 0.0091 'International Tables Vol C Tables 4.2.6.8 and 6.1.1.4'
H H 0.0000 0.0000 'International Tables Vol C Tables 4.2.6.8 and 6.1.1.4'
I I -0.3257 6.8362 'International Tables Vol C Tables 4.2.6.8 and 6.1.1.4'
O O 0.0492 0.0322 'International Tables Vol C Tables 4.2.6.8 and 6.1.1.4'
Os Os -4.9801 6.2216 'International Tables Vol C Tables 4.2.6.8 and 6.1.1.4'
P P 0.2955 0.4335 'International Tables Vol C Tables 4.2.6.8 and 6.1.1.4'

loop_
_geom_angle_atom_site_label_1
_geom_angle_atom_site_label_2
_geom_angle_atom_site_label_3
_geom_angle
_geom_angle_site_symmetry_1
_geom_angle_site_symmetry_3
_geom_angle_publ_flag
P1 Os1 I1 91.91(3) . . ?
P1 Os1 P2 178.19(3) . . ?
P2 Os1 I1 89.86(2) . . ?
C1 Os1 I1 85.17(11) . . ?
C1 Os1 P1 88.15(11) . . ?
C1 Os1 P2 91.65(11) . . ?
C1 Os1 C4 75.12(15) . . ?
C1 Os1 C8 175.57(16) . . ?
C4 Os1 I1 160.09(11) . . ?
C4 Os1 P1 90.29(10) . . ?
C4 Os1 P2 87.92(10) . . ?
C4 Os1 C8 108.48(15) . . ?
C7 Os1 I1 127.56(12) . . ?
C7 Os1 P1 89.37(11) . . ?
C7 Os1 P2 89.83(11) . . ?
C7 Os1 C1 147.25(16) . . ?
C7 Os1 C4 72.24(16) . . ?
C7 Os1 C8 36.24(16) . . ?
C8 Os1 I1 91.34(11) . . ?
C8 Os1 P1 89.25(11) . . ?
C8 Os1 P2 91.07(11) . . ?
C30 P1 Os1 120.62(15) . . ?
C36 P1 Os1 111.04(13) . . ?
C36 P1 C30 101.3(2) . . ?
C42 P1 Os1 116.40(15) . . ?
C42 P1 C30 99.3(2) . . ?
C42 P1 C36 106.2(2) . . ?
C12 P2 Os1 109.79(12) . . ?
C12 P2 C18 100.32(18) . . ?
C18 P2 Os1 120.28(15) . . ?
C24 P2 Os1 116.53(13) . . ?
C24 P2 C12 106.45(18) . . ?
C24 P2 C18 101.58(18) . . ?
C2 P3 C48 110.73(18) . . ?
C2 P3 C54 106.05(18) . . ?
C2 P3 C60 111.59(19) . . ?
C48 P3 C60 110.20(19) . . ?
C54 P3 C48 110.18(19) . . ?
C54 P3 C60 108.0(2) . . ?
Os1 C1 H1 120.1 . . ?
C2 C1 Os1 119.8(3) . . ?
C2 C1 H1 120.1 . . ?
C1 C2 P3 127.4(3) . . ?
C1 C2 C3 113.5(3) . . ?
C3 C2 P3 119.1(3) . . ?
C2 C3 H3 123.4 . . ?
C4 C3 C2 113.3(3) . . ?
C4 C3 H3 123.4 . . ?
C3 C4 Os1 118.3(3) . . ?
C3 C4 C5 122.2(3) . . ?
C5 C4 Os1 119.5(3) . . ?
C4 C5 H5 123.7 . . ?
C6 C5 C4 112.5(3) . . ?
C6 C5 H5 123.7 . . ?
C5 C6 C9 128.0(4) . . ?
C7 C6 C5 110.5(3) . . ?
C7 C6 C9 121.5(4) . . ?
C6 C7 Os1 125.3(3) . . ?
C8 C7 Os1 83.9(3) . . ?
C8 C7 C6 150.8(4) . . ?
Os1 C8 H8A 117.8 . . ?
Os1 C8 H8B 117.8 . . ?
C7 C8 Os1 59.9(2) . . ?
C7 C8 H8A 117.8 . . ?
C7 C8 H8B 117.8 . . ?
H8A C8 H8B 114.9 . . ?
O1 C9 C6 123.6(4) . . ?
O1 C9 O2 124.5(4) . . ?
O2 C9 C6 111.8(4) . . ?
C9 O2 C10 115.5(4) . . ?
O2 C10 H10A 109.5 . . ?
O2 C10 H10B 109.5 . . ?
O2 C10 C11 110.5(4) . . ?
H10A C10 H10B 108.1 . . ?
C11 C10 H10A 109.5 . . ?
C11 C10 H10B 109.5 . . ?
C10 C11 H11A 109.5 . . ?
C10 C11 H11B 109.5 . . ?
C10 C11 H11C 109.5 . . ?
H11A C11 H11B 109.5 . . ?
H11A C11 H11C 109.5 . . ?
H11B C11 H11C 109.5 . . ?
C13 C12 P2 117.4(3) . . ?
C13 C12 C17 119.1(4) . . ?
C17 C12 P2 122.8(3) . . ?
C12 C13 H13 119.8 . . ?
C12 C13 C14 120.5(4) . . ?
C14 C13 H13 119.8 . . ?
C13 C14 H14 119.9 . . ?
C15 C14 C13 120.2(4) . . ?
C15 C14 H14 119.9 . . ?
C14 C15 H15 120.2 . . ?
C14 C15 C16 119.6(4) . . ?
C16 C15 H15 120.2 . . ?
C15 C16 H16 119.8 . . ?
C17 C16 C15 120.4(4) . . ?
C17 C16 H16 119.8 . . ?
C12 C17 H17 119.9 . . ?
C16 C17 C12 120.1(4) . . ?
C16 C17 H17 119.9 . . ?
C19 C18 P2 123.5(3) . . ?
C19 C18 C23 118.7(4) . . ?
C23 C18 P2 117.8(4) . . ?
C18 C19 H19 120.0 . . ?
C18 C19 C20 120.0(5) . . ?
C20 C19 H19 120.0 . . ?
C19 C20 H20 119.9 . . ?
C21 C20 C19 120.3(5) . . ?
C21 C20 H20 119.9 . . ?
C20 C21 H21 119.9 . . ?
C20 C21 C22 120.2(4) . . ?
C22 C21 H21 119.9 . . ?
C21 C22 H22 119.9 . . ?
C21 C22 C23 120.3(5) . . ?
C23 C22 H22 119.9 . . ?
C18 C23 H23 119.7 . . ?
C22 C23 C18 120.5(5) . . ?
C22 C23 H23 119.7 . . ?
C25 C24 P2 123.1(3) . . ?
C29 C24 P2 118.0(3) . . ?
C29 C24 C25 118.7(4) . . ?
C24 C25 H25 119.8 . . ?
C26 C25 C24 120.4(4) . . ?
C26 C25 H25 119.8 . . ?
C25 C26 H26 119.8 . . ?
C27 C26 C25 120.3(4) . . ?
C27 C26 H26 119.8 . . ?
C26 C27 H27 120.1 . . ?
C26 C27 C28 119.7(4) . . ?
C28 C27 H27 120.1 . . ?
C27 C28 H28 119.8 . . ?
C29 C28 C27 120.3(4) . . ?
C29 C28 H28 119.8 . . ?
C24 C29 H29 119.8 . . ?
C28 C29 C24 120.5(4) . . ?
C28 C29 H29 119.8 . . ?
C31 C30 P1 123.1(3) . . ?
C31 C30 C35 118.9(4) . . ?
C35 C30 P1 118.0(3) . . ?
C30 C31 H31 119.9 . . ?
C30 C31 C32 120.1(4) . . ?
C32 C31 H31 119.9 . . ?
C31 C32 H32 119.6 . . ?
C33 C32 C31 120.7(5) . . ?
C33 C32 H32 119.6 . . ?
C32 C33 H33 120.2 . . ?
C32 C33 C34 119.5(5) . . ?
C34 C33 H33 120.2 . . ?
C33 C34 H34 120.1 . . ?
C35 C34 C33 119.8(5) . . ?
C35 C34 H34 120.1 . . ?
C30 C35 H35 119.6 . . ?
C34 C35 C30 120.8(5) . . ?
C34 C35 H35 119.6 . . ?
C37 C36 P1 119.9(3) . . ?
C37 C36 C41 118.6(4) . . ?
C41 C36 P1 121.1(3) . . ?
C36 C37 H37 119.9 . . ?
C36 C37 C38 120.2(4) . . ?
C38 C37 H37 119.9 . . ?
C37 C38 H38 119.7 . . ?
C39 C38 C37 120.7(5) . . ?
C39 C38 H38 119.7 . . ?
C38 C39 H39 120.2 . . ?
C40 C39 C38 119.7(4) . . ?
C40 C39 H39 120.2 . . ?
C39 C40 H40 119.9 . . ?
C39 C40 C41 120.2(4) . . ?
C41 C40 H40 119.9 . . ?
C36 C41 C40 120.5(4) . . ?
C36 C41 H41 119.7 . . ?
C40 C41 H41 119.7 . . ?
C43 C42 P1 117.2(3) . . ?
C47 C42 P1 124.6(4) . . ?
C47 C42 C43 118.2(4) . . ?
C42 C43 H43 119.7 . . ?
C44 C43 C42 120.6(5) . . ?
C44 C43 H43 119.7 . . ?
C43 C44 H44 119.6 . . ?
C45 C44 C43 120.7(5) . . ?
C45 C44 H44 119.6 . . ?
C44 C45 H45 120.3 . . ?
C44 C45 C46 119.4(5) . . ?
C46 C45 H45 120.3 . . ?
C45 C46 H46 119.5 . . ?
C45 C46 C47 121.0(5) . . ?
C47 C46 H46 119.5 . . ?
C42 C47 C46 120.1(5) . . ?
C42 C47 H47 120.0 . . ?
C46 C47 H47 120.0 . . ?
C49 C48 P3 119.0(3) . . ?
C53 C48 P3 121.2(3) . . ?
C53 C48 C49 119.9(4) . . ?
C48 C49 H49 120.2 . . ?
C50 C49 C48 119.5(4) . . ?
C50 C49 H49 120.2 . . ?
C49 C50 H50 119.6 . . ?
C49 C50 C51 120.8(4) . . ?
C51 C50 H50 119.6 . . ?
C50 C51 H51 120.4 . . ?
C52 C51 C50 119.2(4) . . ?
C52 C51 H51 120.4 . . ?
C51 C52 H52 119.4 . . ?
C51 C52 C53 121.2(4) . . ?
C53 C52 H52 119.4 . . ?
C48 C53 H53 120.3 . . ?
C52 C53 C48 119.3(4) . . ?
C52 C53 H53 120.3 . . ?
C55 C54 P3 122.9(3) . . ?
C55 C54 C59 120.4(4) . . ?
C59 C54 P3 116.6(3) . . ?
C54 C55 H55 120.5 . . ?
C56 C55 C54 119.1(4) . . ?
C56 C55 H55 120.5 . . ?
C55 C56 H56 119.9 . . ?
C57 C56 C55 120.3(4) . . ?
C57 C56 H56 119.9 . . ?
C56 C57 H57 119.7 . . ?
C58 C57 C56 120.6(4) . . ?
C58 C57 H57 119.7 . . ?
C57 C58 H58 120.0 . . ?
C59 C58 C57 119.9(4) . . ?
C59 C58 H58 120.0 . . ?
C54 C59 H59 120.2 . . ?
C58 C59 C54 119.6(4) . . ?
C58 C59 H59 120.2 . . ?
C61 C60 P3 118.7(4) . . ?
C65 C60 P3 121.1(4) . . ?
C65 C60 C61 120.2(4) . . ?
C60 C61 H61 120.3 . . ?
C62 C61 C60 119.3(5) . . ?
C62 C61 H61 120.3 . . ?
C61 C62 H62 120.0 . . ?
C63 C62 C61 120.0(5) . . ?
C63 C62 H62 120.0 . . ?
C62 C63 H63 119.3 . . ?
C62 C63 C64 121.5(5) . . ?
C64 C63 H63 119.3 . . ?
C63 C64 H64 120.3 . . ?
C63 C64 C65 119.3(5) . . ?
C65 C64 H64 120.3 . . ?
C60 C65 C64 119.7(5) . . ?
C60 C65 H65 120.2 . . ?
C64 C65 H65 120.2 . . ?

loop_
_geom_bond_atom_site_label_1
_geom_bond_atom_site_label_2
_geom_bond_distance
_geom_bond_site_symmetry_2
_geom_bond_publ_flag
Os1 I1 2.8395(3) . ?
Os1 P1 2.4126(10) . ?
Os1 P2 2.4247(9) . ?
Os1 C1 2.034(4) . ?
Os1 C4 2.089(4) . ?
Os1 C7 1.991(4) . ?
Os1 C8 2.288(4) . ?
P1 C30 1.848(4) . ?
P1 C36 1.838(4) . ?
P1 C42 1.837(5) . ?
P2 C12 1.830(4) . ?
P2 C18 1.849(4) . ?
P2 C24 1.827(4) . ?
P3 C2 1.789(4) . ?
P3 C48 1.797(4) . ?
P3 C54 1.791(4) . ?
P3 C60 1.798(4) . ?
C1 H1 0.9300 . ?
C1 C2 1.387(6) . ?
C2 C3 1.416(5) . ?
C3 H3 0.9300 . ?
C3 C4 1.380(5) . ?
C4 C5 1.401(5) . ?
C5 H5 0.9300 . ?
C5 C6 1.388(6) . ?
C6 C7 1.381(6) . ?
C6 C9 1.492(5) . ?
C7 C8 1.361(6) . ?
C8 H8A 0.9700 . ?
C8 H8B 0.9700 . ?
O1 C9 1.198(5) . ?
O2 C9 1.333(6) . ?
O2 C10 1.457(5) . ?
C10 H10A 0.9700 . ?
C10 H10B 0.9700 . ?
C10 C11 1.505(8) . ?
C11 H11A 0.9600 . ?
C11 H11B 0.9600 . ?
C11 H11C 0.9600 . ?
C12 C13 1.394(5) . ?
C12 C17 1.395(6) . ?
C13 H13 0.9300 . ?
C13 C14 1.394(6) . ?
C14 H14 0.9300 . ?
C14 C15 1.382(6) . ?
C15 H15 0.9300 . ?
C15 C16 1.394(6) . ?
C16 H16 0.9300 . ?
C16 C17 1.390(6) . ?
C17 H17 0.9300 . ?
C18 C19 1.386(6) . ?
C18 C23 1.400(6) . ?
C19 H19 0.9300 . ?
C19 C20 1.412(6) . ?
C20 H20 0.9300 . ?
C20 C21 1.368(8) . ?
C21 H21 0.9300 . ?
C21 C22 1.376(8) . ?
C22 H22 0.9300 . ?
C22 C23 1.392(7) . ?
C23 H23 0.9300 . ?
C24 C25 1.404(6) . ?
C24 C29 1.403(6) . ?
C25 H25 0.9300 . ?
C25 C26 1.392(6) . ?
C26 H26 0.9300 . ?
C26 C27 1.390(6) . ?
C27 H27 0.9300 . ?
C27 C28 1.392(6) . ?
C28 H28 0.9300 . ?
C28 C29 1.389(6) . ?
C29 H29 0.9300 . ?
C30 C31 1.388(6) . ?
C30 C35 1.396(6) . ?
C31 H31 0.9300 . ?
C31 C32 1.396(7) . ?
C32 H32 0.9300 . ?
C32 C33 1.374(8) . ?
C33 H33 0.9300 . ?
C33 C34 1.398(8) . ?
C34 H34 0.9300 . ?
C34 C35 1.384(7) . ?
C35 H35 0.9300 . ?
C36 C37 1.388(6) . ?
C36 C41 1.395(6) . ?
C37 H37 0.9300 . ?
C37 C38 1.397(7) . ?
C38 H38 0.9300 . ?
C38 C39 1.376(7) . ?
C39 H39 0.9300 . ?
C39 C40 1.374(7) . ?
C40 H40 0.9300 . ?
C40 C41 1.398(6) . ?
C41 H41 0.9300 . ?
C42 C43 1.406(7) . ?
C42 C47 1.387(6) . ?
C43 H43 0.9300 . ?
C43 C44 1.380(7) . ?
C44 H44 0.9300 . ?
C44 C45 1.366(8) . ?
C45 H45 0.9300 . ?
C45 C46 1.379(8) . ?
C46 H46 0.9300 . ?
C46 C47 1.389(7) . ?
C47 H47 0.9300 . ?
C48 C49 1.401(6) . ?
C48 C53 1.393(6) . ?
C49 H49 0.9300 . ?
C49 C50 1.382(6) . ?
C50 H50 0.9300 . ?
C50 C51 1.387(6) . ?
C51 H51 0.9300 . ?
C51 C52 1.381(7) . ?
C52 H52 0.9300 . ?
C52 C53 1.386(6) . ?
C53 H53 0.9300 . ?
C54 C55 1.393(6) . ?
C54 C59 1.401(6) . ?
C55 H55 0.9300 . ?
C55 C56 1.391(7) . ?
C56 H56 0.9300 . ?
C56 C57 1.385(7) . ?
C57 H57 0.9300 . ?
C57 C58 1.384(7) . ?
C58 H58 0.9300 . ?
C58 C59 1.384(6) . ?
C59 H59 0.9300 . ?
C60 C61 1.405(7) . ?
C60 C65 1.383(7) . ?
C61 H61 0.9300 . ?
C61 C62 1.392(7) . ?
C62 H62 0.9300 . ?
C62 C63 1.363(8) . ?
C63 H63 0.9300 . ?
C63 C64 1.385(8) . ?
C64 H64 0.9300 . ?
C64 C65 1.398(7) . ?
C65 H65 0.9300 . ?
